data_7105721
loop_
_publ_author_name
'Eunhee Jo'
'Y0ung Ho Jhon'
'Sang Choi'
'Jae-Goo Shim'
'Jun-Han Kim'
'Ji Hyun Lee'
'In-Y0ung Lee'
'Kyung-Ryong Jang'
'Jaheon Kim'

_publ_section_title
;
 Crystal Structure and Electronic Properties of
 2-Amino-2-Methyl-1-Propanol (AMP) Carbamate
;
_journal_name_full Chem.Commun.
_journal_page_first 9158
_journal_paper_doi 10.1039/c0cc03224g
_journal_volume 46
_journal_year 2010
_chemical_formula_moiety 'C5 H10 N O3, C4 H12 N O'
_chemical_formula_sum 'C9 H22 N2 O4'
_chemical_formula_weight 222.29
_chemical_name_systematic
;
?
;
_space_group_IT_number 14
_symmetry_cell_setting monoclinic
_symmetry_space_group_name_Hall '-P 2yn'
_symmetry_space_group_name_H-M 'P 1 21/n 1'
_atom_sites_solution_hydrogens geom
_atom_sites_solution_primary direct
_atom_sites_solution_secondary difmap
_audit_creation_method SHELXL-97
_cell_angle_alpha 90.00
_cell_angle_beta 98.102(4)
_cell_angle_gamma 90.00
_cell_formula_units_Z 4
_cell_length_a 6.0537(3)
_cell_length_b 9.9108(6)
_cell_length_c 20.4773(12)
_cell_measurement_reflns_used 3759
_cell_measurement_temperature 173(2)
_cell_measurement_theta_max 27.40
_cell_measurement_theta_min 2.29
_cell_volume 1216.31(12)
_computing_cell_refinement 'Bruker SAINT'
_computing_data_collection 'Bruker APEX2'
_computing_data_reduction 'Bruker SAINT'
_computing_molecular_graphics 'Bruker SHELXTL'
_computing_publication_material 'Bruker SHELXTL'
_computing_structure_refinement 'SHELXL-97 (Sheldrick, 1997)'
_computing_structure_solution 'SHELXS-97 (Sheldrick, 1990)'
_diffrn_ambient_temperature 173(2)
_diffrn_measured_fraction_theta_full 0.997
_diffrn_measured_fraction_theta_max 0.997
_diffrn_measurement_device_type 'Bruker APEX-II CCD'
_diffrn_measurement_method '\f and \w scans'
_diffrn_radiation_monochromator graphite
_diffrn_radiation_source 'fine-focus sealed tube'
_diffrn_radiation_type MoK\a
_diffrn_radiation_wavelength 0.71073
_diffrn_reflns_av_R_equivalents 0.0312
_diffrn_reflns_av_sigmaI/netI 0.0292
_diffrn_reflns_limit_h_max 7
_diffrn_reflns_limit_h_min -7
_diffrn_reflns_limit_k_max 12
_diffrn_reflns_limit_k_min -12
_diffrn_reflns_limit_l_max 26
_diffrn_reflns_limit_l_min -26
_diffrn_reflns_number 11047
_diffrn_reflns_theta_full 27.55
_diffrn_reflns_theta_max 27.55
_diffrn_reflns_theta_min 2.01
_exptl_absorpt_coefficient_mu 0.094
_exptl_absorpt_correction_T_max 0.975
_exptl_absorpt_correction_T_min 0.866
_exptl_absorpt_correction_type empirical
_exptl_absorpt_process_details 'Bruker SADABS'
_exptl_crystal_colour colourless
_exptl_crystal_density_diffrn 1.214
_exptl_crystal_density_method 'not measured'
_exptl_crystal_description block
_exptl_crystal_F_000 488
_exptl_crystal_size_max 0.33
_exptl_crystal_size_mid 0.28
_exptl_crystal_size_min 0.27
_refine_diff_density_max 0.301
_refine_diff_density_min -0.193
_refine_diff_density_rms 0.040
_refine_ls_extinction_method none
_refine_ls_goodness_of_fit_ref 1.046
_refine_ls_hydrogen_treatment mixed
_refine_ls_matrix_type full
_refine_ls_number_parameters 224
_refine_ls_number_reflns 2791
_refine_ls_number_restraints 0
_refine_ls_restrained_S_all 1.046
_refine_ls_R_factor_all 0.0491
_refine_ls_R_factor_gt 0.0389
_refine_ls_shift/su_max 0.000
_refine_ls_shift/su_mean 0.000
_refine_ls_structure_factor_coef Fsqd
_refine_ls_weighting_details 'calc w=1/[\s^2^(Fo^2^)+(0.0451P)^2^+0.3866P] where P=(Fo^2^+2Fc^2^)/3'
_refine_ls_weighting_scheme calc
_refine_ls_wR_factor_gt 0.0972
_refine_ls_wR_factor_ref 0.1027
_reflns_number_gt 2281
_reflns_number_total 2791
_reflns_threshold_expression >2sigma(I)
_cod_data_source_file C0CC03224G.TXT
_cod_data_source_block AMP_carbamate
_cod_depositor_comments
;
The following automatic conversions were performed:
'_symmetry_cell_setting' value 'Monoclinic' changed to 'monoclinic'
according to '/home/saulius/struct/CIF-dictionaries/cif_core.dic'
dictionary named 'cif_core.dic' version 2.4.1 from 2010-06-29.

Automatic conversion script
Id: cif_fix_enum 1527 2010-12-29 10:47:43Z saulius 
;
_cod_original_sg_symbol_H-M P2(1)/n
_cod_database_code 7105721

loop_
_symmetry_equiv_pos_as_xyz
'x, y, z'
'-x+1/2, y+1/2, -z+1/2'
'-x, -y, -z'
'x-1/2, -y-1/2, z-1/2'

loop_
_atom_site_label
_atom_site_type_symbol
_atom_site_fract_x
_atom_site_fract_y
_atom_site_fract_z
_atom_site_U_iso_or_equiv
_atom_site_adp_type
_atom_site_occupancy
_atom_site_symmetry_multiplicity
_atom_site_calc_flag
_atom_site_refinement_flags
_atom_site_disorder_assembly
_atom_site_disorder_group
O1 O 0.90020(17) 0.19194(11) 0.36197(5) 0.0310(2) Uani 1 1 d . . .
O2 O 0.54668(16) 0.33360(11) 0.35681(5) 0.0316(2) Uani 1 1 d . . .
O3 O 0.40671(16) 0.49725(10) 0.41370(5) 0.0320(2) Uani 1 1 d . . .
O4 O 0.20348(18) 0.59572(10) 0.30525(5) 0.0313(2) Uani 1 1 d . . .
N1 N 0.69870(19) 0.37746(12) 0.46332(6) 0.0270(3) Uani 1 1 d . . .
N2 N 0.16092(19) 0.30060(11) 0.27194(5) 0.0220(2) Uani 1 1 d . . .
C1 C 1.0001(2) 0.23796(16) 0.42521(7) 0.0290(3) Uani 1 1 d . . .
C2 C 0.8408(2) 0.25592(13) 0.47618(6) 0.0246(3) Uani 1 1 d . . .
C3 C 0.6972(3) 0.13058(16) 0.48027(8) 0.0350(3) Uani 1 1 d . . .
C4 C 0.9867(3) 0.28098(17) 0.54241(7) 0.0344(3) Uani 1 1 d . . .
C5 C 0.5455(2) 0.40266(14) 0.40941(6) 0.0245(3) Uani 1 1 d . . .
C6 C 0.0060(2) 0.52795(14) 0.27905(7) 0.0268(3) Uani 1 1 d . . .
C7 C 0.0442(2) 0.41352(13) 0.23200(6) 0.0224(3) Uani 1 1 d . . .
C8 C -0.1793(3) 0.36005(17) 0.19886(9) 0.0368(4) Uani 1 1 d . . .
C9 C 0.1923(3) 0.45804(16) 0.18181(7) 0.0324(3) Uani 1 1 d . . .
H1 H 0.777(3) 0.2342(19) 0.3558(9) 0.047(5) Uiso 1 1 d . . .
H2 H 1.081(3) 0.3211(19) 0.4223(8) 0.038(4) Uiso 1 1 d . . .
H3 H 1.111(3) 0.1687(19) 0.4416(9) 0.043(5) Uiso 1 1 d . . .
H4 H 0.791(3) 0.049(2) 0.4905(10) 0.056(5) Uiso 1 1 d . . .
H5 H 0.609(3) 0.1392(18) 0.5159(9) 0.047(5) Uiso 1 1 d . . .
H6 H 0.594(3) 0.1126(17) 0.4388(8) 0.034(4) Uiso 1 1 d . . .
H7 H 1.077(3) 0.2036(18) 0.5543(9) 0.042(5) Uiso 1 1 d . . .
H8 H 1.078(3) 0.356(2) 0.5397(9) 0.051(5) Uiso 1 1 d . . .
H9 H 0.892(3) 0.2942(18) 0.5755(9) 0.045(5) Uiso 1 1 d . . .
H10 H 0.673(3) 0.4204(18) 0.4988(9) 0.040(5) Uiso 1 1 d . . .
H11 H 0.266(3) 0.555(2) 0.3415(11) 0.057(6) Uiso 1 1 d . . .
H12 H -0.092(3) 0.5934(17) 0.2535(8) 0.035(4) Uiso 1 1 d . . .
H13 H -0.072(3) 0.4920(16) 0.3148(8) 0.033(4) Uiso 1 1 d . . .
H14 H -0.251(3) 0.4280(19) 0.1683(9) 0.042(5) Uiso 1 1 d . . .
H15 H -0.152(3) 0.279(2) 0.1724(10) 0.050(5) Uiso 1 1 d . . .
H16 H -0.274(4) 0.342(2) 0.2322(11) 0.061(6) Uiso 1 1 d . . .
H17 H 0.340(3) 0.4772(18) 0.2047(9) 0.044(5) Uiso 1 1 d . . .
H18 H 0.123(3) 0.5326(19) 0.1565(9) 0.043(5) Uiso 1 1 d . . .
H19 H 0.206(3) 0.3857(18) 0.1513(9) 0.041(4) Uiso 1 1 d . . .
H20 H 0.067(3) 0.2634(16) 0.2994(8) 0.032(4) Uiso 1 1 d . . .
H21 H 0.193(3) 0.2359(18) 0.2444(9) 0.039(5) Uiso 1 1 d . . .
H22 H 0.294(3) 0.3304(17) 0.3001(8) 0.034(4) Uiso 1 1 d . . .

loop_
_atom_site_aniso_label
_atom_site_aniso_U_11
_atom_site_aniso_U_22
_atom_site_aniso_U_33
_atom_site_aniso_U_23
_atom_site_aniso_U_13
_atom_site_aniso_U_12
O1 0.0309(5) 0.0386(6) 0.0239(5) -0.0017(4) 0.0053(4) 0.0057(4)
O2 0.0296(5) 0.0419(6) 0.0215(5) -0.0069(4) -0.0030(4) 0.0071(4)
O3 0.0364(5) 0.0354(6) 0.0229(5) -0.0016(4) -0.0007(4) 0.0100(4)
O4 0.0470(6) 0.0228(5) 0.0221(5) 0.0033(4) -0.0022(4) -0.0065(4)
N1 0.0311(6) 0.0293(6) 0.0192(5) -0.0037(5) -0.0016(4) 0.0040(5)
N2 0.0248(6) 0.0207(5) 0.0201(5) -0.0006(4) 0.0014(5) 0.0031(4)
C1 0.0252(7) 0.0347(8) 0.0270(7) 0.0011(6) 0.0035(5) 0.0004(6)
C2 0.0270(6) 0.0263(7) 0.0197(6) 0.0018(5) 0.0004(5) 0.0011(5)
C3 0.0399(8) 0.0324(8) 0.0330(8) 0.0056(6) 0.0065(7) -0.0056(7)
C4 0.0365(8) 0.0383(9) 0.0256(7) -0.0002(6) -0.0059(6) 0.0048(7)
C5 0.0242(6) 0.0282(7) 0.0207(6) 0.0002(5) 0.0022(5) -0.0008(5)
C6 0.0302(7) 0.0230(7) 0.0272(7) 0.0015(5) 0.0044(6) 0.0051(5)
C7 0.0237(6) 0.0218(6) 0.0209(6) 0.0021(5) -0.0002(5) 0.0027(5)
C8 0.0331(8) 0.0325(8) 0.0400(9) 0.0037(7) -0.0111(7) -0.0018(6)
C9 0.0423(9) 0.0318(8) 0.0246(7) 0.0036(6) 0.0103(6) 0.0027(6)

loop_
_atom_type_symbol
_atom_type_description
_atom_type_scat_dispersion_real
_atom_type_scat_dispersion_imag
_atom_type_scat_source
C C 0.0033 0.0016 'International Tables Vol C Tables 4.2.6.8 and 6.1.1.4'
H H 0.0000 0.0000 'International Tables Vol C Tables 4.2.6.8 and 6.1.1.4'
N N 0.0061 0.0033 'International Tables Vol C Tables 4.2.6.8 and 6.1.1.4'
O O 0.0106 0.0060 'International Tables Vol C Tables 4.2.6.8 and 6.1.1.4'

loop_
_geom_angle_atom_site_label_1
_geom_angle_atom_site_label_2
_geom_angle_atom_site_label_3
_geom_angle
_geom_angle_site_symmetry_1
_geom_angle_site_symmetry_3
_geom_angle_publ_flag
C1 O1 H1 103.2(13) . . ?
C6 O4 H11 110.3(13) . . ?
C5 N1 C2 127.25(11) . . ?
C5 N1 H10 113.8(11) . . ?
C2 N1 H10 114.5(11) . . ?
C7 N2 H20 110.1(10) . . ?
C7 N2 H21 108.7(11) . . ?
H20 N2 H21 107.7(15) . . ?
C7 N2 H22 112.7(10) . . ?
H20 N2 H22 106.7(13) . . ?
H21 N2 H22 110.9(15) . . ?
O1 C1 C2 115.48(11) . . ?
O1 C1 H2 111.8(10) . . ?
C2 C1 H2 108.4(10) . . ?
O1 C1 H3 105.6(10) . . ?
C2 C1 H3 108.2(10) . . ?
H2 C1 H3 107.0(14) . . ?
N1 C2 C3 110.53(11) . . ?
N1 C2 C1 112.31(11) . . ?
C3 C2 C1 111.23(12) . . ?
N1 C2 C4 105.87(11) . . ?
C3 C2 C4 110.22(12) . . ?
C1 C2 C4 106.45(11) . . ?
C2 C3 H4 111.3(11) . . ?
C2 C3 H5 110.4(11) . . ?
H4 C3 H5 105.7(16) . . ?
C2 C3 H6 113.1(10) . . ?
H4 C3 H6 107.7(15) . . ?
H5 C3 H6 108.3(14) . . ?
C2 C4 H7 109.5(11) . . ?
C2 C4 H8 110.4(12) . . ?
H7 C4 H8 109.5(16) . . ?
C2 C4 H9 108.8(11) . . ?
H7 C4 H9 108.0(15) . . ?
H8 C4 H9 110.6(16) . . ?
O3 C5 O2 122.42(12) . . ?
O3 C5 N1 117.46(12) . . ?
O2 C5 N1 120.11(12) . . ?
O4 C6 C7 113.46(11) . . ?
O4 C6 H12 107.7(10) . . ?
C7 C6 H12 106.8(10) . . ?
O4 C6 H13 110.9(9) . . ?
C7 C6 H13 109.2(9) . . ?
H12 C6 H13 108.6(13) . . ?
N2 C7 C8 107.69(11) . . ?
N2 C7 C9 107.88(11) . . ?
C8 C7 C9 111.80(12) . . ?
N2 C7 C6 108.14(10) . . ?
C8 C7 C6 109.63(12) . . ?
C9 C7 C6 111.53(11) . . ?
C7 C8 H14 109.4(10) . . ?
C7 C8 H15 108.5(11) . . ?
H14 C8 H15 107.4(15) . . ?
C7 C8 H16 109.1(12) . . ?
H14 C8 H16 109.0(16) . . ?
H15 C8 H16 113.4(17) . . ?
C7 C9 H17 108.9(10) . . ?
C7 C9 H18 109.5(10) . . ?
H17 C9 H18 114.2(15) . . ?
C7 C9 H19 109.6(10) . . ?
H17 C9 H19 107.5(15) . . ?
H18 C9 H19 107.0(15) . . ?

loop_
_geom_bond_atom_site_label_1
_geom_bond_atom_site_label_2
_geom_bond_distance
_geom_bond_site_symmetry_2
_geom_bond_publ_flag
O1 C1 1.4248(17) . ?
O1 H1 0.85(2) . ?
O2 C5 1.2769(16) . ?
O3 C5 1.2703(16) . ?
O4 C6 1.4099(17) . ?
O4 H11 0.88(2) . ?
N1 C5 1.3610(17) . ?
N1 C2 1.4820(17) . ?
N1 H10 0.874(18) . ?
N2 C7 1.5025(16) . ?
N2 H20 0.929(17) . ?
N2 H21 0.893(19) . ?
N2 H22 0.968(17) . ?
C1 C2 1.5280(18) . ?
C1 H2 0.963(18) . ?
C1 H3 0.984(19) . ?
C2 C3 1.525(2) . ?
C2 C4 1.5308(19) . ?
C3 H4 1.00(2) . ?
C3 H5 0.965(19) . ?
C3 H6 0.996(17) . ?
C4 H7 0.954(19) . ?
C4 H8 0.94(2) . ?
C4 H9 0.956(19) . ?
C6 C7 1.5267(18) . ?
C6 H12 0.978(17) . ?
C6 H13 0.992(16) . ?
C7 C8 1.5209(19) . ?
C7 C9 1.5212(18) . ?
C8 H14 0.978(19) . ?
C8 H15 1.00(2) . ?
C8 H16 0.97(2) . ?
C9 H17 0.968(19) . ?
C9 H18 0.964(19) . ?
C9 H19 0.962(19) . ?

loop_
_geom_hbond_atom_site_label_D
_geom_hbond_atom_site_label_H
_geom_hbond_atom_site_label_A
_geom_hbond_distance_DH
_geom_hbond_distance_HA
_geom_hbond_distance_DA
_geom_hbond_angle_DHA
_geom_hbond_site_symmetry_A
O1 H1 O2 0.85(2) 1.71(2) 2.5493(14) 169.4(19) .
N1 H10 O3 0.874(18) 2.087(19) 2.9571(15) 173.4(16) 3_666
O4 H11 O3 0.88(2) 1.70(2) 2.5743(14) 172(2) .
N2 H20 O1 0.929(17) 1.879(18) 2.8054(15) 174.3(15) 1_455
N2 H21 O4 0.893(19) 1.880(19) 2.7679(15) 172.3(16) 2_545
N2 H22 O2 0.968(17) 1.786(17) 2.7271(15) 163.2(15) .

loop_
_geom_torsion_atom_site_label_1
_geom_torsion_atom_site_label_2
_geom_torsion_atom_site_label_3
_geom_torsion_atom_site_label_4
_geom_torsion
_geom_torsion_site_symmetry_1
_geom_torsion_site_symmetry_2
_geom_torsion_site_symmetry_3
_geom_torsion_site_symmetry_4
_geom_torsion_publ_flag
C5 N1 C2 C3 -62.27(17) . . . . ?
C5 N1 C2 C1 62.60(17) . . . . ?
C5 N1 C2 C4 178.37(13) . . . . ?
O1 C1 C2 N1 -74.30(15) . . . . ?
O1 C1 C2 C3 50.19(17) . . . . ?
O1 C1 C2 C4 170.28(12) . . . . ?
C2 N1 C5 O3 164.77(12) . . . . ?
C2 N1 C5 O2 -16.1(2) . . . . ?
O4 C6 C7 N2 70.93(13) . . . . ?
O4 C6 C7 C8 -171.91(11) . . . . ?
O4 C6 C7 C9 -47.54(15) . . . . ?

loop_
_cod_related_entry_id
_cod_related_entry_database
_cod_related_entry_code
1 ChemSpider 201988
